data_7049020
loop_
_publ_author_name
'Li, Huijie'
'Gong, Peijun'
'Jiang, Jun'
'Li, Yamin'
'Pang, Jingjing'
'Chen, Lijuan'
'Zhao, Junwei'

_publ_section_title
;
 Organic-inorganic hybrids assembled from plenary Keggin-type
 germanotungstate units and 3d-4f heterometal clusters.
;
_journal_issue 11
_journal_name_full 'Dalton transactions (Cambridge, England : 2003)'
_journal_page_first 3730
_journal_page_last 3742
_journal_paper_doi 10.1039/c9dt00312f
_journal_volume 48
_journal_year 2019
_chemical_formula_moiety 'Ge O40 W12, C6 H4 Cu0.5 Dy N O9, C18 H12 Cu2 N3 O8, C6 H4 Cu0.5 N O2, 7(O)'
_chemical_formula_sum 'C30 H52 Cu3 Dy Ge N5 O66 W12'
_chemical_formula_weight 4170.68
_space_group_crystal_system monoclinic
_space_group_IT_number 14
_space_group_name_Hall '-P 2ybc'
_space_group_name_H-M_alt 'P 1 21/c 1'
_symmetry_space_group_name_Hall '-P 2ybc'
_symmetry_space_group_name_H-M 'P 1 21/c 1'
_atom_sites_solution_hydrogens geom
_atom_sites_solution_primary direct
_atom_sites_solution_secondary difmap
_audit_creation_date 2019-02-09
_audit_creation_method
;
Olex2 1.2-beta
(compiled 2015.01.26 svn.r3150 for OlexSys, GUI svn.r4998)
;
_audit_update_record
;
2019-02-11 deposited with the CCDC.    2019-02-14 downloaded from the CCDC.
;
_cell_angle_alpha 90.00
_cell_angle_beta 100.086(4)
_cell_angle_gamma 90.00
_cell_formula_units_Z 4
_cell_length_a 13.241(4)
_cell_length_b 16.539(4)
_cell_length_c 35.111(9)
_cell_measurement_reflns_used 4730
_cell_measurement_temperature 296(2)
_cell_measurement_theta_max 25.955
_cell_measurement_theta_min 2.447
_cell_volume 7570(4)
_computing_data_collection 'Bruker APEX2'
_computing_molecular_graphics 'Olex2 (Dolomanov et al., 2009)'
_computing_publication_material 'Olex2 (Dolomanov et al., 2009)'
_computing_structure_refinement 'SHELXL-97 (Sheldrick, 1997)'
_computing_structure_solution 'SHELXS-97 (Sheldrick, 1990)'
_diffrn_ambient_temperature 296.15
_diffrn_measured_fraction_theta_full 0.984
_diffrn_measured_fraction_theta_max 0.984
_diffrn_measurement_device_type 'Bruker APEX-II CCD'
_diffrn_measurement_method '\f and \w scans'
_diffrn_radiation_monochromator graphite
_diffrn_radiation_type MoK\a
_diffrn_radiation_wavelength 0.71073
_diffrn_reflns_av_R_equivalents 0.0788
_diffrn_reflns_av_unetI/netI 0.0894
_diffrn_reflns_limit_h_max 15
_diffrn_reflns_limit_h_min -15
_diffrn_reflns_limit_k_max 19
_diffrn_reflns_limit_k_min -12
_diffrn_reflns_limit_l_max 40
_diffrn_reflns_limit_l_min -41
_diffrn_reflns_number 37973
_diffrn_reflns_theta_full 25.00
_diffrn_reflns_theta_max 25.00
_diffrn_reflns_theta_min 1.99
_diffrn_source 'fine-focus sealed tube'
_exptl_absorpt_coefficient_mu 20.455
_exptl_absorpt_correction_T_max 0.7457
_exptl_absorpt_correction_T_min 0.2589
_exptl_absorpt_correction_type multi-scan
_exptl_absorpt_process_details
;
SADABS-2016/2 (Bruker,2016/2) was used for absorption correction.
wR2(int) was 0.1664 before and 0.0682 after correction.
The Ratio of minimum to maximum transmission is 0.3472.
The \l/2 correction factor is Not present.
;
_exptl_crystal_colour mazarine
_exptl_crystal_density_diffrn 3.659
_exptl_crystal_density_method 'not measured'
_exptl_crystal_description block
_exptl_crystal_F_000 7472
_exptl_crystal_size_max 0.25
_exptl_crystal_size_mid 0.23
_exptl_crystal_size_min 0.22
_refine_diff_density_max 4.647
_refine_diff_density_min -2.712
_refine_diff_density_rms 0.335
_refine_ls_extinction_method none
_refine_ls_goodness_of_fit_ref 1.041
_refine_ls_hydrogen_treatment constr
_refine_ls_matrix_type full
_refine_ls_number_parameters 1024
_refine_ls_number_reflns 13124
_refine_ls_number_restraints 61
_refine_ls_restrained_S_all 1.041
_refine_ls_R_factor_all 0.0830
_refine_ls_R_factor_gt 0.0498
_refine_ls_shift/su_max 0.003
_refine_ls_shift/su_mean 0.000
_refine_ls_structure_factor_coef Fsqd
_refine_ls_weighting_details 'calc w=1/[\s^2^(Fo^2^)+(0.0329P)^2^+0.0000P] where P=(Fo^2^+2Fc^2^)/3'
_refine_ls_weighting_scheme calc
_refine_ls_wR_factor_gt 0.1037
_refine_ls_wR_factor_ref 0.1127
_reflns_number_gt 9046
_reflns_number_total 13124
_reflns_threshold_expression >2sigma(I)
_cod_data_source_file c9dt00312f2.cif
_cod_data_source_block 4
_cod_depositor_comments 'Adding full bibliography for 7049020--7049023.cif.'
_cod_original_cell_volume 7570(3)
_cod_database_code 7049020
_olex2_refinement_description
;
1. Fixed Uiso
 At 1.2 times of:
  All C(H) groups
2. Restrained distances
 W6-O1
 1.9 with sigma of 0.01
3. Uiso/Uaniso restraints and constraints
Uanis(C12) \\sim Ueq, Uanis(O22) \\sim Ueq, Uanis(C8) \\sim Ueq, Uanis(O27)
\\sim Ueq, Uanis(O46) \\sim Ueq, Uanis(C9) \\sim Ueq, Uanis(O34) \\sim Ueq,
Uanis(C11) \\sim Ueq, Uanis(O20) \\sim Ueq: with sigma of 0.01 and sigma for
terminal atoms of 0.02
Uanis(O21) \\sim Ueq: with sigma of 0.001 and sigma for terminal atoms of 0.002
4. Others
 Fixed Sof: W5(0.95) W5'(0.05) W8(0.95) W8'(0.05) W12(0.95) W12'(0.05)
 Fixed Uiso: O13W(0.15858) O14W(0.1508) O15W(0.16819) O16W(0.16599)
5.a Aromatic/amide H refined with riding coordinates:
 C1(H1A), C2(H2A), C3(H3A), C4(H4A), C7(H7A), C8(H8A), C9(H9A), C10(H10A),
 C13(H13A), C14(H14A), C15(H15A), C16(H16A), C19(H19A), C20(H20A), C21(H21A),
 C22(H22A), C25(H25A), C26(H26A), C27(H27A), C28(H28A)
;
_olex2_submission_special_instructions 'No special instructions were received'

loop_
_space_group_symop_id
_space_group_symop_operation_xyz
1 'x, y, z'
2 '-x, y+1/2, -z+1/2'
3 '-x, -y, -z'
4 'x, -y-1/2, z-1/2'

loop_
_atom_site_label
_atom_site_type_symbol
_atom_site_fract_x
_atom_site_fract_y
_atom_site_fract_z
_atom_site_U_iso_or_equiv
_atom_site_adp_type
_atom_site_occupancy
_atom_site_calc_flag
_atom_site_site_symmetry_order
_atom_site_refinement_flags_posn
_atom_site_refinement_flags_adp
_atom_site_refinement_flags_occupancy
W1 W 0.75378(5) 1.15295(4) 0.320958(18) 0.01943(15) Uani 1 d 1 . . .
W2 W 0.75686(5) 1.35450(4) 0.32829(2) 0.02587(17) Uani 1 d 1 . . .
W3 W 0.80854(5) 1.12463(4) 0.425987(19) 0.02130(16) Uani 1 d 1 . . .
W4 W 0.54919(5) 1.26084(4) 0.279534(19) 0.02308(16) Uani 1 d 1 . . .
W5 W 0.81245(8) 1.35120(6) 0.43374(3) 0.0232(2) Uani 0.95 d 1 . . .
W5' W 0.7851(19) 1.3344(15) 0.4383(8) 0.041(8) Uiso 0.05 d 1 . . .
W6 W 0.59156(5) 1.11842(4) 0.46271(2) 0.02814(18) Uani 1 d 1 D . .
W7 W 0.36533(5) 1.23755(4) 0.41753(2) 0.02675(17) Uani 1 d 1 . . .
W8 W 0.37648(6) 1.15030(6) 0.33200(3) 0.0231(2) Uani 0.95 d 1 . . .
W8' W 0.3756(14) 1.1336(11) 0.3188(5) 0.016(5) Uiso 0.05 d 1 . . .
W9 W 0.59538(5) 1.34210(4) 0.47062(2) 0.02894(18) Uani 1 d 1 . . .
W10 W 0.37628(5) 1.34892(4) 0.338964(19) 0.02478(17) Uani 1 d 1 . . .
W11 W 0.60513(5) 1.02968(4) 0.37780(2) 0.02569(17) Uani 1 d 1 . . .
W12 W 0.60925(8) 1.45626(5) 0.39292(3) 0.0253(2) Uani 0.95 d 1 . . .
W12' W 0.5712(16) 1.4448(14) 0.3940(7) 0.034(7) Uiso 0.05 d 1 . . .
Ge1 Ge 0.60002(12) 1.24353(9) 0.38176(4) 0.0162(3) Uani 1 d 1 . . .
Dy1 Dy 1.14682(8) 0.77558(6) 0.39711(3) 0.0452(3) Uani 1 d 1 . . .
Cu1 Cu 1.0000 1.0000 0.5000 0.0337(7) Uani 1 d 2 S T P
Cu2 Cu 0.08697(18) 1.20906(14) 0.26735(7) 0.0413(6) Uani 1 d 1 . . .
Cu3 Cu 0.21737(16) 1.49517(12) 0.25723(6) 0.0309(5) Uani 1 d 1 . . .
Cu4 Cu 1.0000 1.5000 0.5000 0.0336(7) Uani 1 d 2 S T P
O1W O 1.2264(16) 0.8394(13) 0.4542(6) 0.111(7) Uiso 1 d 1 . . .
O2W O 1.0357(14) 0.8542(11) 0.3519(5) 0.095(6) Uani 1 d 1 . . .
O3W O 1.2503(19) 0.8730(14) 0.3737(7) 0.136(8) Uiso 1 d 1 . . .
O4W O 1.1879(14) 0.7251(12) 0.3406(5) 0.093(6) Uani 1 d 1 . . .
O5W O 1.3155(19) 0.7246(13) 0.4135(7) 0.128(8) Uiso 1 d 1 . . .
O6W O 1.0224(13) 0.6838(10) 0.3738(4) 0.074(5) Uani 1 d 1 . . .
O7W O 1.1474(11) 0.6753(9) 0.4469(4) 0.066(4) Uani 1 d 1 . . .
O8W O -0.0801(12) 1.2300(9) 0.2381(4) 0.070(5) Uani 1 d 1 . . .
O9W O 0.0747(10) 1.4925(8) 0.2651(4) 0.054(4) Uani 1 d 1 . . .
O1 O 0.6231(7) 1.2238(4) 0.4789(3) 0.015(2) Uiso 1 d 1 D . .
O2 O 0.4786(8) 1.4166(6) 0.3699(3) 0.033(3) Uani 1 d 1 . . .
O3 O 0.6513(8) 1.2512(5) 0.3405(3) 0.017(2) Uani 1 d 1 . . .
O4 O 0.8168(8) 1.2537(6) 0.3152(3) 0.025(3) Uani 1 d 1 . . .
O5 O 0.6573(9) 1.0767(6) 0.3363(3) 0.031(3) Uani 1 d 1 . . .
O6 O 0.8223(8) 1.2376(6) 0.4388(3) 0.025(3) Uani 1 d 1 . . .
O7 O 0.3181(8) 1.1601(7) 0.3781(3) 0.032(3) Uani 1 d 1 . . .
O8 O 0.6538(8) 1.1819(6) 0.2772(3) 0.025(3) Uani 1 d 1 . . .
O9 O 0.9272(8) 1.0876(7) 0.4445(3) 0.030(3) Uani 1 d 1 . . .
O10W O 0.1298(15) 0.4367(10) 0.1379(5) 0.096(6) Uani 1 d 1 . . .
O11W O 1.124(2) 0.8922(15) 0.2641(7) 0.147(9) Uiso 1 d 1 . . .
O12W O -0.6698(15) 0.9989(11) 0.4212(5) 0.098(6) Uiso 1 d 1 . . .
O13W O 0.505(2) 0.7682(16) 0.3699(8) 0.159 Uiso 1 d 1 . . .
O14W O 1.358(2) 0.5664(16) 0.4058(7) 0.151 Uiso 1 d 1 . . .
O15W O 1.089(2) 0.5423(17) 0.3454(8) 0.168 Uiso 1 d 1 . . .
O16W O 0.442(2) 0.8285(17) 0.4290(8) 0.166 Uiso 1 d 1 . . .
O10 O 0.8357(10) 1.4213(7) 0.3124(4) 0.046(4) Uani 1 d 1 . . .
O11 O 0.4689(8) 1.2468(6) 0.3713(3) 0.023(2) Uani 1 d 1 . . .
O12 O 0.7431(8) 1.3565(6) 0.4781(3) 0.028(3) Uani 1 d 1 . . .
O13 O 0.6639(8) 1.4218(6) 0.3482(3) 0.027(3) Uani 1 d 1 . . .
O14 O 0.8219(8) 1.3386(6) 0.3811(3) 0.028(3) Uani 1 d 1 . . .
O15 O 0.2921(9) 1.4198(7) 0.3176(3) 0.038(3) Uani 1 d 1 . . .
O16 O 0.6552(8) 1.3408(7) 0.2823(3) 0.032(3) Uani 1 d 1 . . .
O17 O 0.2715(9) 1.2320(7) 0.4447(3) 0.041(3) Uani 1 d 1 . . .
O18 O 0.4748(9) 1.0756(7) 0.3578(3) 0.035(3) Uani 1 d 1 . . .
O19 O 0.7377(8) 1.1041(7) 0.4677(3) 0.028(3) Uani 1 d 1 . . .
O20 O 0.7454(7) 1.0266(6) 0.4039(3) 0.021(2) Uani 1 d 1 . U .
O21 O 0.4570(8) 1.3115(6) 0.4453(3) 0.025(3) Uani 1 d 1 . U .
O22 O 0.4599(8) 1.1534(7) 0.4401(3) 0.032(3) Uani 1 d 1 . U .
O23 O 0.7490(9) 1.4544(7) 0.4193(3) 0.036(3) Uani 1 d 1 . . .
O24 O 0.3173(8) 1.3247(7) 0.3835(3) 0.028(3) Uani 1 d 1 . . .
O25 O 0.4715(8) 1.3358(6) 0.3039(3) 0.029(3) Uani 1 d 1 . . .
O26 O 0.1188(9) 1.3226(7) 0.2586(3) 0.039(3) Uani 1 d 1 . . .
O27 O 0.6422(7) 1.3256(6) 0.4115(3) 0.019(2) Uani 1 d 1 . U .
O28 O 0.9300(9) 1.3829(7) 0.4551(3) 0.039(3) Uani 1 d 1 . . .
O29 O 0.2058(9) 1.4007(7) 0.2244(3) 0.034(3) Uani 1 d 1 . . .
O30 O 0.5746(8) 1.4420(6) 0.4441(3) 0.026(3) Uani 1 d 1 . . .
O31 O 1.0579(10) 0.9270(8) 0.4655(4) 0.046(3) Uani 1 d 1 . . .
O32 O 0.8186(8) 1.1511(6) 0.3746(3) 0.025(3) Uani 1 d 1 . . .
O33 O 0.6400(8) 1.1543(6) 0.4056(3) 0.021(2) Uani 1 d 1 . . .
O34 O 0.8300(8) 1.0894(6) 0.2995(3) 0.028(3) Uani 1 d 1 . U .
O35 O 0.3129(8) 1.2521(7) 0.3159(3) 0.030(3) Uani 1 d 1 . . .
O36 O 0.5886(9) 0.9307(6) 0.3625(3) 0.037(3) Uani 1 d 1 . . .
O37 O 0.5936(9) 1.5575(7) 0.3867(3) 0.040(3) Uani 1 d 1 . . .
O38 O 1.0086(11) 0.8206(8) 0.4264(4) 0.057(4) Uani 1 d 1 . . .
O39 O 0.4679(7) 1.1791(6) 0.2969(3) 0.019(2) Uani 1 d 1 . . .
O43 O 0.2945(9) 1.0868(7) 0.3044(3) 0.038(3) Uani 1 d 1 . . .
O44 O 0.5704(8) 1.0267(7) 0.4289(3) 0.035(3) Uani 1 d 1 . . .
O45 O 0.9883(9) 1.5668(8) 0.4539(4) 0.043(3) Uani 1 d 1 . . .
O46 O 0.5723(8) 1.0779(7) 0.5047(3) 0.032(3) Uani 1 d 1 . U .
O47 O 0.0599(10) 1.0934(9) 0.2750(5) 0.064(4) Uani 1 d 1 . . .
O50 O 0.5770(9) 1.3699(8) 0.5161(3) 0.042(3) Uani 1 d 1 . . .
O52 O 0.4939(9) 1.2690(7) 0.2319(3) 0.033(3) Uani 1 d 1 . . .
O53 O 0.2380(10) 1.5890(7) 0.2895(4) 0.042(3) Uani 1 d 1 . . .
O61 O 0.8787(12) 1.6456(9) 0.4160(4) 0.061(4) Uani 1 d 1 . . .
O64 O 0.0692(14) 1.0038(10) 0.3227(6) 0.109(7) Uani 1 d 1 . . .
O68 O 0.3634(10) 1.6589(9) 0.3248(4) 0.057(4) Uani 1 d 1 . . .
N1 N 0.8752(11) 0.9307(9) 0.4875(4) 0.033(4) Uani 1 d 1 . . .
N2 N 0.0705(12) 1.2181(12) 0.3213(6) 0.060(5) Uani 1 d 1 . . .
N3 N 0.1508(11) 1.1913(10) 0.2209(4) 0.038(4) Uani 1 d 1 . . .
N4 N 0.3636(11) 1.5058(7) 0.2547(4) 0.026(3) Uani 1 d 1 . . .
N5 N 0.8598(12) 1.5412(8) 0.5021(4) 0.036(4) Uani 1 d 1 . . .
C1 C 0.7871(14) 0.9391(11) 0.5017(6) 0.041(5) Uani 1 d 1 . . .
H1A H 0.7814 0.9753 0.5215 0.049 Uiso 1 calc 1 R . .
C2 C 0.7047(18) 0.8898(12) 0.4847(7) 0.056(6) Uani 1 d 1 . . .
H2A H 0.6422 0.8923 0.4934 0.068 Uiso 1 calc 1 R . .
C3 C 0.7172(18) 0.8390(13) 0.4559(7) 0.065(7) Uani 1 d 1 . . .
H3A H 0.6616 0.8084 0.4440 0.078 Uiso 1 calc 1 R . .
C4 C 0.8057(15) 0.8313(12) 0.4438(7) 0.049(6) Uani 1 d 1 . . .
H4A H 0.8142 0.7942 0.4248 0.059 Uiso 1 calc 1 R . .
C5 C 0.8818(14) 0.8785(11) 0.4599(6) 0.037(5) Uani 1 d 1 . . .
C6 C 0.9908(15) 0.8733(13) 0.4493(6) 0.046(5) Uani 1 d 1 . . .
C7 C 0.0690(16) 1.2859(17) 0.3406(7) 0.061(6) Uani 1 d 1 . . .
H7A H 0.0695 1.3351 0.3279 0.074 Uiso 1 calc 1 R . .
C8 C 0.0667(17) 1.2844(16) 0.3820(7) 0.067(7) Uani 1 d 1 . U .
H8A H 0.0675 1.3318 0.3963 0.081 Uiso 1 calc 1 R . .
C9 C 0.0634(19) 1.2122(17) 0.3983(8) 0.072(8) Uani 1 d 1 . U .
H9A H 0.0615 1.2080 0.4246 0.087 Uiso 1 calc 1 R . .
C10 C 0.0629(17) 1.146(2) 0.3768(8) 0.095(11) Uani 1 d 1 . . .
H10A H 0.0586 1.0967 0.3890 0.114 Uiso 1 calc 1 R . .
C11 C 0.0684(18) 1.0765(17) 0.3108(9) 0.071(7) Uani 1 d 1 . U .
C12 C 0.0681(16) 1.1447(14) 0.3384(6) 0.053(6) Uani 1 d 1 . U .
C13 C 0.1643(15) 1.1235(11) 0.2013(6) 0.043(5) Uani 1 d 1 . . .
H13A H 0.1358 1.0758 0.2086 0.051 Uiso 1 calc 1 R . .
C14 C 0.2140(17) 1.1206(12) 0.1732(6) 0.049(6) Uani 1 d 1 . . .
H14A H 0.2215 1.0720 0.1607 0.059 Uiso 1 calc 1 R . .
C15 C 0.2568(15) 1.1914(13) 0.1615(6) 0.048(5) Uani 1 d 1 . . .
H15A H 0.2909 1.1899 0.1405 0.057 Uiso 1 calc 1 R . .
C16 C 0.2498(13) 1.2644(11) 0.1805(5) 0.034(4) Uani 1 d 1 . . .
H16A H 0.2827 1.3114 0.1747 0.041 Uiso 1 calc 1 R . .
C17 C 0.1883(14) 1.2609(10) 0.2094(6) 0.036(5) Uani 1 d 1 . . .
C18 C 0.1716(13) 1.3299(9) 0.2326(5) 0.028(4) Uani 1 d 1 . . .
C19 C 0.4207(14) 1.4654(10) 0.2341(4) 0.029(4) Uani 1 d 1 . . .
H19A H 0.3887 1.4279 0.2162 0.035 Uiso 1 calc 1 R . .
C20 C 0.5275(16) 1.4759(11) 0.2376(5) 0.043(5) Uani 1 d 1 . . .
H20A H 0.5659 1.4464 0.2227 0.051 Uiso 1 calc 1 R . .
C21 C 0.5723(17) 1.5321(12) 0.2644(6) 0.051(6) Uani 1 d 1 . . .
H21A H 0.6422 1.5426 0.2672 0.061 Uiso 1 calc 1 R . .
C22 C 0.5130(13) 1.5734(11) 0.2875(5) 0.033(4) Uani 1 d 1 . . .
H22A H 0.5431 1.6097 0.3063 0.040 Uiso 1 calc 1 R . .
C23 C 0.4124(11) 1.5593(9) 0.2818(4) 0.023(4) Uani 1 d 1 . . .
C24 C 0.3391(15) 1.6067(12) 0.3010(6) 0.039(5) Uani 1 d 1 . . .
C25 C 0.8012(16) 1.5297(13) 0.5280(6) 0.052(6) Uani 1 d 1 . . .
H25A H 0.8254 1.4977 0.5494 0.062 Uiso 1 calc 1 R . .
C26 C 0.7054(19) 1.5631(15) 0.5246(9) 0.078(8) Uani 1 d 1 . . .
H26A H 0.6641 1.5560 0.5432 0.093 Uiso 1 calc 1 R . .
C27 C 0.6746(18) 1.6083(13) 0.4913(8) 0.061(6) Uani 1 d 1 . . .
H27A H 0.6094 1.6311 0.4870 0.073 Uiso 1 calc 1 R . .
C28 C 0.7336(16) 1.6200(14) 0.4659(6) 0.056(6) Uani 1 d 1 . . .
H28A H 0.7103 1.6505 0.4438 0.067 Uiso 1 calc 1 R . .
C29 C 0.8250(13) 1.5891(10) 0.4713(4) 0.027(4) Uani 1 d 1 . . .
C30 C 0.9039(16) 1.6068(11) 0.4462(5) 0.039(5) Uani 1 d 1 . . .

loop_
_atom_site_aniso_label
_atom_site_aniso_U_11
_atom_site_aniso_U_22
_atom_site_aniso_U_33
_atom_site_aniso_U_23
_atom_site_aniso_U_13
_atom_site_aniso_U_12
W1 0.0212(4) 0.0201(4) 0.0170(3) -0.0016(3) 0.0032(3) 0.0031(3)
W2 0.0321(4) 0.0201(4) 0.0262(4) 0.0003(3) 0.0070(3) -0.0060(3)
W3 0.0192(4) 0.0235(4) 0.0195(4) 0.0038(3) -0.0013(3) 0.0035(3)
W4 0.0275(4) 0.0257(4) 0.0151(3) 0.0026(3) 0.0010(3) 0.0048(3)
W5 0.0202(5) 0.0237(5) 0.0246(5) -0.0065(4) 0.0013(4) -0.0052(4)
W6 0.0252(4) 0.0360(4) 0.0232(4) 0.0109(3) 0.0040(3) 0.0037(3)
W7 0.0191(4) 0.0364(4) 0.0251(4) 0.0066(3) 0.0049(3) 0.0023(3)
W8 0.0197(4) 0.0249(5) 0.0221(5) -0.0018(4) -0.0033(4) -0.0026(3)
W9 0.0281(4) 0.0379(4) 0.0208(4) -0.0073(3) 0.0040(3) 0.0015(3)
W10 0.0238(4) 0.0264(4) 0.0236(4) 0.0067(3) 0.0024(3) 0.0085(3)
W11 0.0253(4) 0.0169(4) 0.0335(4) 0.0041(3) 0.0010(3) -0.0012(3)
W12 0.0293(6) 0.0165(4) 0.0300(5) -0.0023(3) 0.0045(4) 0.0011(4)
Ge1 0.0189(8) 0.0167(9) 0.0123(8) 0.0038(7) 0.0009(7) 0.0026(7)
Dy1 0.0483(6) 0.0496(6) 0.0379(6) -0.0049(5) 0.0087(5) 0.0074(5)
Cu1 0.0374(19) 0.0327(18) 0.0297(17) -0.0087(15) 0.0017(14) 0.0085(14)
Cu2 0.0399(14) 0.0377(14) 0.0469(15) 0.0139(12) 0.0093(12) -0.0032(11)
Cu3 0.0314(13) 0.0238(12) 0.0395(13) -0.0010(10) 0.0117(10) 0.0019(9)
Cu4 0.0266(18) 0.0372(19) 0.0370(18) 0.0033(15) 0.0058(14) 0.0014(13)
O2W 0.095(15) 0.094(14) 0.102(14) 0.054(12) 0.038(12) 0.029(11)
O4W 0.076(13) 0.127(16) 0.078(12) -0.029(12) 0.020(10) 0.028(11)
O6W 0.099(14) 0.073(11) 0.049(10) -0.008(9) 0.011(9) -0.028(10)
O7W 0.055(10) 0.070(11) 0.077(11) 0.023(9) 0.020(9) -0.002(8)
O8W 0.053(10) 0.080(12) 0.067(11) 0.019(9) -0.012(8) 0.000(8)
O9W 0.049(9) 0.048(9) 0.074(10) 0.001(8) 0.032(8) -0.002(7)
O2 0.024(7) 0.026(7) 0.053(8) 0.012(6) 0.015(6) 0.010(5)
O3 0.031(6) 0.011(5) 0.012(5) -0.004(4) 0.012(5) -0.002(4)
O4 0.028(6) 0.020(6) 0.028(6) -0.004(5) 0.006(5) -0.003(5)
O5 0.036(7) 0.028(7) 0.028(7) -0.007(6) 0.001(5) 0.000(5)
O6 0.022(6) 0.028(6) 0.025(6) -0.006(5) 0.001(5) -0.001(5)
O7 0.032(7) 0.030(7) 0.033(7) 0.003(6) 0.005(6) -0.007(5)
O8 0.029(7) 0.034(7) 0.014(6) -0.016(5) 0.005(5) -0.004(5)
O9 0.027(7) 0.039(7) 0.025(6) 0.002(6) 0.002(5) 0.014(5)
O10W 0.139(17) 0.064(11) 0.091(13) -0.010(10) 0.040(12) -0.066(11)
O10 0.053(9) 0.038(8) 0.055(9) -0.014(7) 0.030(7) -0.022(6)
O11 0.024(6) 0.027(6) 0.018(6) 0.009(5) 0.005(5) 0.004(5)
O12 0.011(6) 0.030(7) 0.041(7) -0.017(6) -0.002(5) -0.003(5)
O13 0.029(7) 0.032(7) 0.017(6) -0.004(5) -0.002(5) 0.004(5)
O14 0.024(7) 0.022(6) 0.040(7) -0.006(6) 0.007(5) -0.003(5)
O15 0.040(8) 0.034(7) 0.040(7) 0.003(6) 0.007(6) 0.025(6)
O16 0.030(7) 0.031(7) 0.036(7) 0.016(6) 0.009(6) 0.008(5)
O17 0.034(7) 0.057(9) 0.034(7) 0.009(7) 0.009(6) 0.007(6)
O18 0.032(7) 0.028(7) 0.041(7) 0.002(6) -0.007(6) -0.004(5)
O19 0.029(7) 0.045(7) 0.008(5) 0.003(5) -0.003(5) 0.003(5)
O20 0.023(5) 0.014(5) 0.023(5) 0.011(4) -0.003(4) 0.002(4)
O21 0.026(3) 0.026(3) 0.025(3) -0.0001(10) 0.0056(11) -0.0006(10)
O22 0.012(5) 0.047(6) 0.040(6) 0.020(5) 0.010(5) 0.008(5)
O23 0.047(8) 0.035(7) 0.027(7) -0.006(6) 0.007(6) 0.000(6)
O24 0.019(6) 0.038(7) 0.027(6) 0.007(6) 0.003(5) 0.006(5)
O25 0.027(7) 0.028(7) 0.033(7) 0.001(6) 0.006(5) 0.012(5)
O26 0.045(8) 0.044(8) 0.031(7) -0.003(6) 0.016(6) -0.007(6)
O27 0.014(5) 0.020(5) 0.021(5) -0.004(4) -0.007(4) 0.001(4)
O28 0.037(8) 0.034(7) 0.045(8) -0.015(6) 0.002(6) -0.010(6)
O29 0.046(8) 0.019(7) 0.039(7) -0.002(6) 0.010(6) -0.007(5)
O30 0.026(7) 0.032(7) 0.023(6) -0.002(5) 0.014(5) 0.010(5)
O31 0.030(8) 0.048(9) 0.063(9) -0.012(7) 0.016(7) 0.004(6)
O32 0.016(6) 0.026(6) 0.027(6) -0.002(5) -0.012(5) 0.001(5)
O33 0.025(6) 0.020(6) 0.017(6) 0.012(5) 0.002(5) -0.005(5)
O34 0.034(6) 0.015(5) 0.035(6) -0.008(5) 0.000(5) 0.007(4)
O35 0.018(6) 0.044(8) 0.023(6) 0.009(6) -0.010(5) 0.009(5)
O36 0.040(8) 0.017(6) 0.051(8) -0.007(6) 0.004(6) -0.003(5)
O37 0.044(8) 0.029(7) 0.049(8) -0.017(6) 0.013(6) 0.001(6)
O38 0.067(11) 0.035(8) 0.074(11) -0.027(8) 0.024(9) -0.001(7)
O39 0.018(6) 0.022(6) 0.019(6) -0.009(5) 0.005(5) 0.002(4)
O43 0.042(8) 0.035(7) 0.034(7) -0.021(6) -0.005(6) -0.006(6)
O44 0.030(7) 0.046(8) 0.032(7) 0.021(6) 0.009(6) 0.002(6)
O45 0.024(7) 0.048(8) 0.058(9) 0.011(7) 0.013(6) 0.005(6)
O46 0.029(6) 0.036(6) 0.030(6) 0.020(5) 0.002(5) 0.003(5)
O47 0.043(9) 0.058(10) 0.090(12) 0.045(9) 0.013(8) -0.011(7)
O50 0.027(7) 0.064(9) 0.034(7) 0.003(7) 0.000(6) 0.012(6)
O52 0.037(7) 0.035(7) 0.028(7) 0.004(6) 0.006(6) 0.013(6)
O53 0.061(10) 0.028(7) 0.044(8) -0.010(6) 0.026(7) -0.005(6)
O61 0.065(11) 0.065(10) 0.058(10) 0.021(9) 0.021(8) 0.008(8)
O64 0.080(13) 0.069(12) 0.18(2) 0.088(13) 0.020(13) 0.000(10)
O68 0.048(9) 0.069(10) 0.054(9) -0.041(8) 0.007(7) -0.011(7)
N1 0.029(9) 0.041(9) 0.028(8) -0.004(7) 0.000(7) 0.007(7)
N2 0.023(10) 0.074(14) 0.080(14) 0.004(12) 0.004(9) -0.019(9)
N3 0.022(8) 0.044(10) 0.044(10) 0.005(8) -0.007(7) 0.009(7)
N4 0.039(9) 0.013(7) 0.026(8) 0.014(6) 0.005(7) 0.011(6)
N5 0.054(11) 0.023(8) 0.030(9) -0.011(7) 0.005(8) -0.002(7)
C1 0.042(13) 0.023(10) 0.059(13) 0.021(10) 0.015(10) 0.013(9)
C2 0.075(17) 0.025(12) 0.071(16) 0.016(12) 0.020(13) -0.002(11)
C3 0.061(17) 0.036(13) 0.10(2) -0.020(13) 0.008(14) 0.003(11)
C4 0.030(12) 0.042(13) 0.076(16) -0.019(12) 0.011(11) -0.009(9)
C5 0.041(12) 0.036(11) 0.040(12) 0.016(10) 0.021(10) 0.003(9)
C6 0.026(12) 0.047(13) 0.068(15) 0.002(12) 0.013(11) 0.010(9)
C7 0.044(14) 0.09(2) 0.049(15) 0.006(14) 0.008(11) -0.003(13)
C8 0.054(10) 0.079(10) 0.066(10) -0.010(8) 0.002(8) 0.000(8)
C9 0.062(11) 0.083(11) 0.069(11) 0.004(9) 0.003(8) -0.008(9)
C10 0.030(14) 0.17(3) 0.08(2) 0.08(2) -0.003(13) -0.021(16)
C11 0.052(10) 0.076(11) 0.085(11) 0.002(9) 0.008(8) 0.000(8)
C12 0.045(9) 0.061(9) 0.053(9) 0.029(8) 0.011(7) -0.008(7)
C13 0.048(13) 0.015(10) 0.063(14) -0.008(10) 0.008(11) -0.006(8)
C14 0.072(16) 0.034(12) 0.037(12) -0.002(10) 0.001(11) 0.023(11)
C15 0.040(13) 0.065(15) 0.044(13) 0.003(12) 0.024(10) 0.007(10)
C16 0.034(11) 0.043(12) 0.023(10) 0.003(9) -0.005(8) -0.006(8)
C17 0.035(11) 0.022(10) 0.054(13) -0.001(9) 0.015(10) 0.002(8)
C18 0.040(11) 0.014(9) 0.029(10) 0.006(8) -0.002(9) 0.012(7)
C19 0.042(11) 0.037(11) 0.014(9) -0.005(8) 0.016(8) 0.003(8)
C20 0.059(14) 0.029(11) 0.037(11) 0.009(10) 0.000(10) 0.018(10)
C21 0.055(14) 0.048(14) 0.048(13) 0.016(11) 0.006(11) -0.004(11)
C22 0.032(11) 0.038(11) 0.028(10) 0.009(9) 0.001(8) 0.000(8)
C23 0.015(9) 0.024(9) 0.025(9) 0.013(8) -0.008(7) 0.002(7)
C24 0.042(13) 0.038(12) 0.044(12) 0.004(10) 0.024(10) 0.002(9)
C25 0.056(15) 0.069(16) 0.034(12) 0.015(11) 0.019(11) 0.011(11)
C26 0.063(18) 0.071(18) 0.10(2) -0.040(17) 0.027(16) 0.027(14)
C27 0.054(16) 0.046(14) 0.083(19) -0.012(14) 0.018(15) 0.013(11)
C28 0.040(13) 0.080(17) 0.045(13) -0.030(12) 0.002(11) 0.033(11)
C29 0.029(10) 0.034(10) 0.013(8) -0.003(8) -0.009(7) -0.008(8)
C30 0.059(14) 0.038(12) 0.020(10) 0.004(9) 0.011(9) 0.017(10)

loop_
_atom_type_symbol
_atom_type_description
_atom_type_scat_dispersion_real
_atom_type_scat_dispersion_imag
_atom_type_scat_source
C C 0.0033 0.0016 'International Tables Vol C Tables 4.2.6.8 and 6.1.1.4'
H H 0.0000 0.0000 'International Tables Vol C Tables 4.2.6.8 and 6.1.1.4'
N N 0.0061 0.0033 'International Tables Vol C Tables 4.2.6.8 and 6.1.1.4'
O O 0.0106 0.0060 'International Tables Vol C Tables 4.2.6.8 and 6.1.1.4'
Ge Ge 0.1547 1.8001 'International Tables Vol C Tables 4.2.6.8 and 6.1.1.4'
W W -0.8490 6.8722 'International Tables Vol C Tables 4.2.6.8 and 6.1.1.4'
Cu Cu 0.3201 1.2651 'International Tables Vol C Tables 4.2.6.8 and 6.1.1.4'
Dy Dy -0.1892 4.4098 'International Tables Vol C Tables 4.2.6.8 and 6.1.1.4'

loop_
_geom_angle_atom_site_label_1
_geom_angle_atom_site_label_2
_geom_angle_atom_site_label_3
_geom_angle
_geom_angle_site_symmetry_1
_geom_angle_site_symmetry_3
O4 W1 O3 72.8(4) . .
O4 W1 O5 158.2(4) . .
O4 W1 O8 87.1(5) . .
O4 W1 O32 89.4(5) . .
O5 W1 O3 85.7(4) . .
O8 W1 O3 72.5(4) . .
O8 W1 O5 89.4(5) . .
O8 W1 O32 156.8(4) . .
O32 W1 O3 84.5(4) . .
O32 W1 O5 85.4(4) . .
O34 W1 O3 170.3(4) . .
O34 W1 O4 100.8(5) . .
O34 W1 O5 101.0(5) . .
O34 W1 O8 100.3(5) . .
O34 W1 O32 102.9(5) . .
O4 W2 O3 72.1(4) . .
O10 W2 O3 170.2(5) . .
O10 W2 O4 100.6(5) . .
O10 W2 O13 102.6(5) . .
O10 W2 O14 102.2(6) . .
O10 W2 O16 100.6(6) . .
O13 W2 O3 84.9(4) . .
O13 W2 O4 156.8(4) . .
O13 W2 O14 86.2(4) . .
O13 W2 O16 88.5(5) . .
O14 W2 O3 84.3(4) . .
O14 W2 O4 88.7(4) . .
O14 W2 O16 157.3(4) . .
O16 W2 O3 73.2(4) . .
O16 W2 O4 87.4(5) . .
O6 W3 O20 158.4(4) . .
O6 W3 O33 85.0(4) . .
O9 W3 O6 102.5(5) . .
O9 W3 O19 100.9(5) . .
O9 W3 O20 99.0(5) . .
O9 W3 O32 103.5(5) . .
O9 W3 O33 170.1(4) . .
O19 W3 O6 91.9(5) . .
O19 W3 O20 85.6(4) . .
O19 W3 O33 72.1(4) . .
O20 W3 O33 73.8(4) . .
O32 W3 O6 88.8(4) . .
O32 W3 O19 154.9(4) . .
O32 W3 O20 84.7(4) . .
O32 W3 O33 83.0(4) . .
O8 W4 O3 71.6(4) . .
O8 W4 O16 86.8(5) . .
O16 W4 O3 72.5(4) . .
O25 W4 O3 84.5(4) . .
O25 W4 O8 156.0(4) . .
O25 W4 O16 88.6(5) . .
O39 W4 O3 85.7(4) . .
O39 W4 O8 89.0(4) . .
O39 W4 O16 158.0(4) . .
O39 W4 O25 86.5(4) . .
O52 W4 O3 170.1(4) . .
O52 W4 O8 101.6(5) . .
O52 W4 O16 100.4(5) . .
O52 W4 O25 102.4(5) . .
O52 W4 O39 101.6(5) . .
W5' W5 O6 58(3) . .
W5' W5 O12 46(3) . .
W5' W5 O14 115(3) . .
W5' W5 O23 106(3) . .
W5' W5 O27 45(3) . .
W5' W5 O28 133(3) . .
O6 W5 O12 90.2(4) . .
O6 W5 O23 157.4(5) . .
O6 W5 O27 84.1(4) . .
O12 W5 O27 73.0(4) . .
O14 W5 O6 88.1(4) . .
O14 W5 O12 155.8(5) . .
O14 W5 O23 86.6(4) . .
O14 W5 O27 82.8(4) . .
O23 W5 O12 85.8(5) . .
O23 W5 O27 73.5(4) . .
O28 W5 O6 102.9(5) . .
O28 W5 O12 99.1(5) . .
O28 W5 O14 104.9(5) . .
O28 W5 O23 99.6(6) . .
O28 W5 O27 169.6(5) . .
W5 W5' W9 144(4) . .
W5 W5' O6 108(4) . .
W5 W5' O12 121(4) . .
W5 W5' O14 53(3) . .
W5 W5' O23 61(3) . .
W5 W5' O27 125(4) . .
W5 W5' O28 36(3) . .
O6 W5' W9 107.9(10) . .
O6 W5' O14 85.8(12) . .
O6 W5' O23 161.4(16) . .
O6 W5' O27 101.1(13) . .
O6 W5' O28 96.4(13) . .
O12 W5' W9 38.4(7) . .
O12 W5' O6 110.4(15) . .
O12 W5' O14 163.6(17) . .
O12 W5' O23 88.2(12) . .
O12 W5' O27 89.0(12) . .
O12 W5' O28 96.1(13) . .
O14 W5' W9 135.2(12) . .
O23 W5' W9 85.4(9) . .
O23 W5' O14 75.6(9) . .
O27 W5' W9 51.0(6) . .
O27 W5' O14 84.9(11) . .
O27 W5' O23 76.9(11) . .
O27 W5' O28 158.8(15) . .
O28 W5' W9 133.3(12) . .
O28 W5' O14 84.5(9) . .
O28 W5' O23 82.7(10) . .
O1 W6 O19 85.3(4) . .
O1 W6 O22 89.0(5) . .
O1 W6 O33 86.7(4) . .
O1 W6 O44 158.9(4) . .
O19 W6 O33 71.4(4) . .
O22 W6 O19 157.0(4) . .
O22 W6 O33 86.1(4) . .
O22 W6 O44 87.6(5) . .
O44 W6 O19 89.7(5) . .
O44 W6 O33 72.3(4) . .
O46 W6 O1 99.6(5) . .
O46 W6 O19 100.1(5) . .
O46 W6 O22 102.8(5) . .
O46 W6 O33 169.1(5) . .
O46 W6 O44 101.5(5) . .
O7 W7 O11 72.2(4) . .
O7 W7 O22 85.5(5) . .
O7 W7 O24 91.2(5) . .
O17 W7 O7 101.1(5) . .
O17 W7 O11 169.7(5) . .
O17 W7 O21 102.4(5) . .
O17 W7 O22 102.4(5) . .
O17 W7 O24 101.4(5) . .
O21 W7 O7 156.4(4) . .
O21 W7 O11 85.0(4) . .
O21 W7 O22 86.7(5) . .
O21 W7 O24 87.0(5) . .
O22 W7 O11 85.1(4) . .
O24 W7 O11 71.5(4) . .
O24 W7 O22 156.3(4) . .
W8' W8 O7 145(2) . .
W8' W8 O11 143(2) . .
W8' W8 O18 89(2) . .
W8' W8 O35 105(2) . .
W8' W8 O39 60(2) . .
W8' W8 O43 43(2) . .
O7 W8 O11 71.8(4) . .
O7 W8 O35 87.3(5) . .
O7 W8 O39 155.1(4) . .
O18 W8 O7 89.8(5) . .
O18 W8 O11 85.3(4) . .
O18 W8 O35 159.3(5) . .
O18 W8 O39 90.6(5) . .
O35 W8 O11 74.3(4) . .
O35 W8 O39 83.5(4) . .
O39 W8 O11 83.4(4) . .
O43 W8 O7 102.9(5) . .
O43 W8 O11 172.1(5) . .
O43 W8 O18 100.7(5) . .
O43 W8 O35 99.9(5) . .
O43 W8 O39 101.5(5) . .
W8 W8' O7 27.5(16) . .
W8 W8' O18 75(2) . .
W8 W8' O35 61.1(19) . .
W8 W8' O39 104(2) . .
W8 W8' O43 121(2) . .
O18 W8' O7 76.0(7) . .
O18 W8' O35 133.6(10) . .
O35 W8' O7 71.9(6) . .
O39 W8' O7 132.0(10) . .
O39 W8' O18 94.8(10) . .
O39 W8' O35 83.0(9) . .
O43 W8' O7 94.5(10) . .
O43 W8' O18 111.7(13) . .
O43 W8' O35 103.5(12) . .
O43 W8' O39 131.5(13) . .
W5' W9 W12' 70.1(7) . .
O1 W9 W5' 82.3(6) . .
O1 W9 W12' 129.8(5) . .
O1 W9 O27 86.8(3) . .
O12 W9 W5' 31.5(6) . .
O12 W9 W12' 89.9(5) . .
O12 W9 O1 86.8(4) . .
O12 W9 O21 159.0(4) . .
O12 W9 O27 73.2(4) . .
O21 W9 W5' 127.6(6) . .
O21 W9 W12' 78.7(5) . .
O21 W9 O1 87.0(4) . .
O21 W9 O27 86.5(4) . .
O27 W9 W5' 42.0(6) . .
O27 W9 W12' 44.9(5) . .
O30 W9 W5' 84.7(6) . .
O30 W9 W12' 28.9(5) . .
O30 W9 O1 158.6(4) . .
O30 W9 O12 90.9(5) . .
O30 W9 O21 87.6(5) . .
O30 W9 O27 72.3(4) . .
O50 W9 W5' 129.9(7) . .
O50 W9 W12' 129.7(6) . .
O50 W9 O1 100.3(5) . .
O50 W9 O12 98.3(5) . .
O50 W9 O21 102.5(5) . .
O50 W9 O27 168.8(5) . .
O50 W9 O30 101.1(5) . .
O2 W10 O11 83.5(4) . .
O15 W10 O2 100.9(5) . .
O15 W10 O11 171.4(5) . .
O15 W10 O24 100.1(5) . .
O15 W10 O25 104.4(5) . .
O15 W10 O35 100.7(5) . .
O24 W10 O2 90.5(5) . .
O24 W10 O11 72.3(4) . .
O24 W10 O25 155.4(4) . .
O24 W10 O35 87.6(5) . .
O25 W10 O2 87.2(5) . .
O25 W10 O11 83.1(4) . .
O35 W10 O2 158.4(4) . .
O35 W10 O11 75.4(4) . .
O35 W10 O25 85.6(5) . .
O5 W11 O18 88.9(5) . .
O5 W11 O20 85.7(4) . .
O5 W11 O33 83.3(4) . .
O5 W11 O44 155.3(5) . .
O18 W11 O20 157.6(4) . .
O18 W11 O33 84.3(4) . .
O18 W11 O44 90.3(5) . .
O20 W11 O33 73.4(4) . .
O20 W11 O44 85.7(4) . .
O36 W11 O5 101.2(5) . .
O36 W11 O18 101.9(5) . .
O36 W11 O20 100.5(5) . .
O36 W11 O33 172.3(5) . .
O36 W11 O44 103.2(5) . .
O44 W11 O33 72.0(4) . .
W12' W12 O2 29(2) . .
W12' W12 O13 116(2) . .
W12' W12 O23 142(3) . .
W12' W12 O27 78(3) . .
W12' W12 O30 62(2) . .
W12' W12 O37 105(3) . .
O2 W12 O13 89.7(5) . .
O2 W12 O23 158.7(5) . .
O2 W12 O27 84.8(4) . .
O2 W12 O30 90.4(5) . .
O13 W12 O27 82.7(4) . .
O13 W12 O30 154.2(4) . .
O23 W12 O13 85.4(5) . .
O23 W12 O27 74.1(4) . .
O23 W12 O30 85.2(5) . .
O30 W12 O27 71.6(4) . .
O37 W12 O2 101.8(5) . .
O37 W12 O13 104.0(5) . .
O37 W12 O23 99.4(6) . .
O37 W12 O27 170.5(5) . .
O37 W12 O30 101.3(5) . .
W12 W12' W9 107(3) . .
W12 W12' O2 141(3) . .
W12 W12' O13 51(2) . .
W12 W12' O23 30(2) . .
W12 W12' O27 89(3) . .
W12 W12' O30 103(3) . .
W12 W12' O37 59(2) . .
O2 W12' W9 106.0(11) . .
O2 W12' O13 92.3(12) . .
O2 W12' O23 158.2(15) . .
O2 W12' O27 98.6(12) . .
O2 W12' O30 116.8(14) . .
O2 W12' O37 111.9(15) . .
O13 W12' W9 122.7(9) . .
O13 W12' O23 69.1(7) . .
O13 W12' O27 77.7(8) . .
O23 W12' W9 76.7(7) . .
O27 W12' W9 46.5(5) . .
O27 W12' O23 67.1(7) . .
O30 W12' W9 31.5(6) . .
O30 W12' O13 143.3(13) . .
O30 W12' O23 77.1(9) . .
O30 W12' O27 76.4(10) . .
O30 W12' O37 100.6(12) . .
O37 W12' W9 130.2(11) . .
O37 W12' O13 87.2(9) . .
O37 W12' O23 79.5(9) . .
O37 W12' O27 146.5(12) . .
O3 Ge1 O11 110.8(5) . .
O3 Ge1 O27 108.4(4) . .
O3 Ge1 O33 109.8(5) . .
O11 Ge1 O27 108.1(5) . .
O11 Ge1 O33 110.1(5) . .
O33 Ge1 O27 109.6(5) . .
O1W Dy1 O2W 117.5(7) . .
O1W Dy1 O3W 77.8(8) . .
O1W Dy1 O5W 71.8(8) . .
O1W Dy1 O7W 75.3(6) . .
O1W Dy1 O38 75.7(6) . .
O2W Dy1 O5W 144.4(7) . .
O2W Dy1 O7W 142.2(6) . .
O2W Dy1 O38 71.4(5) . .
O3W Dy1 O2W 73.8(7) . .
O3W Dy1 O5W 75.3(8) . .
O3W Dy1 O7W 142.8(7) . .
O3W Dy1 O38 118.5(7) . .
O4W Dy1 O1W 139.5(7) . .
O4W Dy1 O2W 80.4(6) . .
O4W Dy1 O3W 73.0(8) . .
O4W Dy1 O5W 74.1(7) . .
O4W Dy1 O7W 113.9(6) . .
O4W Dy1 O38 143.5(6) . .
O5W Dy1 O7W 72.2(6) . .
O5W Dy1 O38 140.8(7) . .
O6W Dy1 O1W 142.5(6) . .
O6W Dy1 O2W 78.4(7) . .
O6W Dy1 O3W 139.2(7) . .
O6W Dy1 O4W 73.4(6) . .
O6W Dy1 O5W 116.2(7) . .
O6W Dy1 O7W 73.3(5) . .
O6W Dy1 O38 78.6(5) . .
O38 Dy1 O7W 78.8(5) . .
O31 Cu1 O31 180.0(6) 3_776 .
O31 Cu1 N1 84.8(6) 3_776 3_776
O31 Cu1 N1 95.2(6) 3_776 .
O31 Cu1 N1 84.8(6) . .
O31 Cu1 N1 95.2(6) . 3_776
N1 Cu1 N1 180.0(7) . 3_776
O26 Cu2 O8W 90.1(5) . .
O26 Cu2 O47 177.5(6) . .
O26 Cu2 N3 83.0(6) . .
O47 Cu2 O8W 91.3(6) . .
O47 Cu2 N3 94.7(7) . .
N2 Cu2 O8W 99.2(6) . .
N2 Cu2 O26 98.2(7) . .
N2 Cu2 O47 83.6(8) . .
N2 Cu2 N3 161.0(7) . .
N3 Cu2 O8W 99.8(6) . .
O9W Cu3 N4 173.4(6) . .
O29 Cu3 O9W 95.1(5) . .
O29 Cu3 N4 91.2(5) . .
O53 Cu3 O9W 88.6(6) . .
O53 Cu3 O29 176.3(5) . .
O53 Cu3 N4 85.1(6) . .
O45 Cu4 O45 180.0(4) . 3_786
O45 Cu4 N5 95.9(5) 3_786 .
O45 Cu4 N5 84.1(5) . .
O45 Cu4 N5 84.1(5) 3_786 3_786
O45 Cu4 N5 95.9(5) . 3_786
N5 Cu4 N5 180.0(8) . 3_786
W6 O1 W9 147.8(5) . .
W12 O2 W10 159.4(6) . .
W12' O2 W10 163.0(12) . .
W12' O2 W12 10.5(9) . .
W1 O3 W4 92.9(3) . .
W2 O3 W1 93.4(3) . .
W2 O3 W4 92.9(3) . .
Ge1 O3 W1 123.0(5) . .
Ge1 O3 W2 124.0(5) . .
Ge1 O3 W4 122.1(5) . .
W1 O4 W2 121.8(5) . .
W11 O5 W1 146.3(6) . .
W5 O6 W3 160.4(6) . .
W5' O6 W3 155.6(11) . .
W5' O6 W5 14.7(8) . .
W7 O7 W8 122.6(5) . .
W7 O7 W8' 130.1(7) . .
W8 O7 W8' 7.4(5) . .
W1 O8 W4 122.9(5) . .
W7 O11 W8 93.2(4) . .
W10 O11 W7 93.8(4) . .
W10 O11 W8 91.8(4) . .
Ge1 O11 W7 123.6(5) . .
Ge1 O11 W8 121.1(5) . .
Ge1 O11 W10 124.7(5) . .
W5' O12 W5 12.8(8) . .
W5' O12 W9 110.0(11) . .
W9 O12 W5 119.5(6) . .
W2 O13 W12 147.2(6) . .
W2 O13 W12' 148.3(8) . .
W12 O13 W12' 12.8(6) . .
W2 O14 W5' 140.4(9) . .
W5 O14 W2 146.7(6) . .
W5 O14 W5' 12.3(6) . .
W4 O16 W2 121.5(5) . .
W8 O18 W8' 15.8(5) . .
W11 O18 W8 159.1(6) . .
W11 O18 W8' 154.3(8) . .
W3 O19 W6 122.0(5) . .
W11 O20 W3 119.0(5) . .
W7 O21 W9 151.0(6) . .
W6 O22 W7 151.3(7) . .
W5 O23 W5' 13.2(6) . .
W5 O23 W12' 113.4(8) . .
W5' O23 W12' 102.1(10) . .
W12 O23 W5 118.7(6) . .
W12 O23 W5' 108.2(9) . .
W12 O23 W12' 8.2(6) . .
W10 O24 W7 122.2(5) . .
W4 O25 W10 145.7(6) . .
C18 O26 Cu2 111.7(11) . .
W5' O27 W5 10.4(7) . .
W5' O27 W9 87.0(8) . .
W5' O27 W12 100.8(8) . .
W5' O27 W12' 113.1(10) . .
W9 O27 W5 94.3(4) . .
W12 O27 W5 92.9(3) . .
W12 O27 W9 94.5(3) . .
W12' O27 W5 105.9(7) . .
W12' O27 W9 88.6(7) . .
W12' O27 W12 13.9(5) . .
Ge1 O27 W5 122.7(5) . .
Ge1 O27 W5' 121.6(9) . .
Ge1 O27 W9 121.8(5) . .
Ge1 O27 W12 122.9(5) . .
Ge1 O27 W12' 116.7(8) . .
W5 O28 W5' 10.2(7) . .
C18 O29 Cu3 126.0(11) . .
W9 O30 W12 121.6(5) . .
W12' O30 W9 119.6(9) . .
W12' O30 W12 15.9(7) . .
C6 O31 Cu1 112.1(11) . .
W3 O32 W1 147.7(6) . .
W3 O33 W6 94.5(4) . .
W3 O33 W11 93.1(4) . .
W6 O33 W11 94.2(3) . .
Ge1 O33 W3 122.4(5) . .
Ge1 O33 W6 122.3(5) . .
Ge1 O33 W11 122.6(5) . .
W8 O35 W8' 14.2(5) . .
W10 O35 W8 118.1(5) . .
W10 O35 W8' 127.7(7) . .
W12 O37 W12' 16.0(6) . .
C6 O38 Dy1 138.9(13) . .
W4 O39 W8 146.7(5) . .
W8' O39 W4 160.2(8) . .
W8' O39 W8 15.6(6) . .
W8' O43 W8 15.9(7) . .
W6 O44 W11 121.5(6) . .
C30 O45 Cu4 114.0(11) . .
C11 O47 Cu2 111.2(17) . .
C24 O53 Cu3 112.3(11) . .
C1 N1 Cu1 126.4(13) . .
C5 N1 Cu1 112.4(11) . .
C5 N1 C1 120.9(17) . .
C7 N2 Cu2 125.6(17) . .
C7 N2 C12 122(2) . .
C12 N2 Cu2 112.1(16) . .
C13 N3 Cu2 131.1(13) . .
C17 N3 Cu2 110.6(12) . .
C17 N3 C13 118.3(16) . .
C19 N4 Cu3 130.2(12) . .
C19 N4 C23 117.5(15) . .
C23 N4 Cu3 111.9(10) . .
C25 N5 Cu4 130.3(14) . .
C25 N5 C29 118.7(17) . .
C29 N5 Cu4 111.0(11) . .
N1 C1 C2 116.0(19) . .
C3 C2 C1 119(2) . .
C4 C3 C2 122(2) . .
C5 C4 C3 117(2) . .
N1 C5 C4 124.1(17) . .
N1 C5 C6 113.4(18) . .
C4 C5 C6 122.4(19) . .
O31 C6 C5 116.4(18) . .
O38 C6 O31 124.5(17) . .
O38 C6 C5 119.1(19) . .
N2 C7 C8 120(2) . .
C9 C8 C7 117(3) . .
C10 C9 C8 119(3) . .
C9 C10 C12 126(3) . .
O47 C11 C12 118(2) . .
O64 C11 O47 122(3) . .
O64 C11 C12 120(3) . .
N2 C12 C10 116(3) . .
N2 C12 C11 113(2) . .
C10 C12 C11 132(3) . .
C14 C13 N3 123.9(19) . .
C13 C14 C15 119.1(19) . .
C16 C15 C14 121.6(17) . .
C15 C16 C17 113.9(17) . .
N3 C17 C16 122.8(17) . .
N3 C17 C18 114.1(16) . .
C16 C17 C18 122.6(16) . .
O26 C18 O29 120.5(15) . .
O26 C18 C17 119.8(16) . .
O29 C18 C17 119.4(15) . .
N4 C19 C20 123.6(17) . .
C21 C20 C19 116.5(18) . .
C20 C21 C22 120(2) . .
C23 C22 C21 118.4(18) . .
N4 C23 C24 112.7(15) . .
C22 C23 N4 123.5(16) . .
C22 C23 C24 123.4(17) . .
O53 C24 C23 115.9(16) . .
O68 C24 O53 119.1(16) . .
O68 C24 C23 124.9(18) . .
N5 C25 C26 122(2) . .
C25 C26 C27 115(2) . .
C28 C27 C26 122(2) . .
C29 C28 C27 120(2) . .
N5 C29 C30 114.0(16) . .
C28 C29 N5 121.7(18) . .
C28 C29 C30 124.2(18) . .
O45 C30 C29 116.4(16) . .
O61 C30 O45 122.8(17) . .
O61 C30 C29 119.4(18) . .

loop_
_geom_bond_atom_site_label_1
_geom_bond_atom_site_label_2
_geom_bond_distance
_geom_bond_site_symmetry_2
W1 O3 2.298(9) .
W1 O4 1.891(10) .
W1 O5 1.938(11) .
W1 O8 1.905(11) .
W1 O32 1.929(10) .
W1 O34 1.721(10) .
W2 O3 2.296(9) .
W2 O4 1.936(10) .
W2 O10 1.680(11) .
W2 O13 1.883(10) .
W2 O14 1.920(11) .
W2 O16 1.925(12) .
W3 O6 1.923(10) .
W3 O9 1.705(11) .
W3 O19 1.903(10) .
W3 O20 1.924(10) .
W3 O32 1.882(10) .
W3 O33 2.274(10) .
W4 O3 2.330(10) .
W4 O8 1.915(11) .
W4 O16 1.919(11) .
W4 O25 1.906(10) .
W4 O39 1.894(10) .
W4 O52 1.709(11) .
W5 W5' 0.50(2) .
W5 O6 1.889(10) .
W5 O12 1.943(11) .
W5 O14 1.887(11) .
W5 O23 1.930(12) .
W5 O27 2.292(10) .
W5 O28 1.690(12) .
W5' W9 2.94(2) .
W5' O6 1.67(3) .
W5' O12 1.63(3) .
W5' O14 2.15(3) .
W5' O23 2.12(3) .
W5' O27 1.97(3) .
W5' O28 2.07(3) .
W6 O1 1.858(7) .
W6 O19 1.927(11) .
W6 O22 1.876(11) .
W6 O33 2.289(9) .
W6 O44 1.916(12) .
W6 O46 1.680(10) .
W7 O7 1.909(11) .
W7 O11 2.305(10) .
W7 O17 1.697(11) .
W7 O21 1.873(11) .
W7 O22 1.946(11) .
W7 O24 1.909(11) .
W8 W8' 0.538(16) .
W8 O7 1.919(11) .
W8 O11 2.315(11) .
W8 O18 1.905(11) .
W8 O35 1.923(10) .
W8 O39 1.932(9) .
W8 O43 1.689(11) .
W8' O7 2.379(19) .
W8' O18 1.97(2) .
W8' O35 2.12(2) .
W8' O39 1.73(2) .
W8' O43 1.35(2) .
W9 W12' 3.15(2) .
W9 O1 2.003(8) .
W9 O12 1.942(10) .
W9 O21 1.958(11) .
W9 O27 2.286(10) .
W9 O30 1.893(11) .
W9 O50 1.719(12) .
W10 O2 1.937(12) .
W10 O11 2.271(10) .
W10 O15 1.698(11) .
W10 O24 1.908(10) .
W10 O25 1.923(10) .
W10 O35 1.919(11) .
W11 O5 1.886(11) .
W11 O18 1.904(11) .
W11 O20 1.922(10) .
W11 O33 2.292(10) .
W11 O36 1.725(11) .
W11 O44 1.930(10) .
W12 W12' 0.55(2) .
W12 O2 1.894(12) .
W12 O13 1.927(10) .
W12 O23 1.919(12) .
W12 O27 2.276(10) .
W12 O30 1.944(10) .
W12 O37 1.696(12) .
W12' O2 1.44(2) .
W12' O13 2.22(2) .
W12' O23 2.37(2) .
W12' O27 2.22(3) .
W12' O30 1.75(2) .
W12' O37 1.91(3) .
Ge1 O3 1.707(9) .
Ge1 O11 1.712(10) .
Ge1 O27 1.744(10) .
Ge1 O33 1.733(10) .
Dy1 O1W 2.35(2) .
Dy1 O2W 2.358(17) .
Dy1 O3W 2.35(2) .
Dy1 O4W 2.303(16) .
Dy1 O5W 2.36(2) .
Dy1 O6W 2.284(15) .
Dy1 O7W 2.408(14) .
Dy1 O38 2.370(13) .
Cu1 O31 1.959(12) .
Cu1 O31 1.959(12) 3_776
Cu1 N1 1.996(15) .
Cu1 N1 1.996(15) 3_776
Cu2 O8W 2.297(15) .
Cu2 O26 1.961(12) .
Cu2 O47 1.973(14) .
Cu2 N2 1.95(2) .
Cu2 N3 1.987(15) .
Cu3 O9W 1.958(13) .
Cu3 O29 1.932(11) .
Cu3 O53 1.914(12) .
Cu3 N4 1.962(14) .
Cu4 O45 1.943(12) .
Cu4 O45 1.943(12) 3_786
Cu4 N5 1.991(15) 3_786
Cu4 N5 1.991(15) .
O26 C18 1.248(19) .
O29 C18 1.305(19) .
O31 C6 1.31(2) .
O38 C6 1.24(2) .
O45 C30 1.29(2) .
O47 C11 1.27(3) .
O53 C24 1.36(2) .
O61 C30 1.23(2) .
O64 C11 1.27(3) .
O68 C24 1.21(2) .
N1 C1 1.35(2) .
N1 C5 1.31(2) .
N2 C7 1.31(3) .
N2 C12 1.36(2) .
N3 C13 1.34(2) .
N3 C17 1.34(2) .
N4 C19 1.316(18) .
N4 C23 1.38(2) .
N5 C25 1.31(2) .
N5 C29 1.36(2) .
C1 C2 1.41(3) .
C2 C3 1.35(3) .
C3 C4 1.32(3) .
C4 C5 1.32(3) .
C5 C6 1.56(2) .
C7 C8 1.46(3) .
C8 C9 1.33(3) .
C9 C10 1.33(4) .
C10 C12 1.36(3) .
C11 C12 1.49(3) .
C13 C14 1.28(3) .
C14 C15 1.39(3) .
C15 C16 1.39(3) .
C16 C17 1.41(2) .
C17 C18 1.44(2) .
C19 C20 1.41(3) .
C20 C21 1.38(3) .
C21 C22 1.40(2) .
C22 C23 1.33(2) .
C23 C24 1.50(2) .
C25 C26 1.37(3) .
C26 C27 1.39(3) .
C27 C28 1.30(3) .
C28 C29 1.30(2) .
C29 C30 1.51(2) .
